data_7229502
loop_
_publ_author_name
'Shi, Xiao-Shan'
'Wang, Dun-Jia'
'Li, Xiao-Ming'
'Li, Hong-Lei'
'Meng, Ling-Hong'
'Li, Xin'
'Pi, Yan'
'Zhou, Xing-Wang'
'Wang, Bin-Gui'

_publ_section_title
;
 Antimicrobial polyketides from Trichoderma koningiopsis QA-3, an
 endophytic fungus obtained from the medicinal plant Artemisia argyi
;
_journal_issue 81
_journal_name_full 'RSC Advances'
_journal_page_first 51335
_journal_paper_doi 10.1039/C7RA11122C
_journal_volume 7
_journal_year 2017
_chemical_formula_sum 'C16 H28 O5'
_chemical_formula_weight 300.38
_chemical_name_systematic
; 
 ? 
;
_space_group_IT_number 4
_symmetry_cell_setting monoclinic
_symmetry_space_group_name_Hall 'P 2yb'
_symmetry_space_group_name_H-M 'P 1 21 1'
_atom_sites_solution_hydrogens geom
_atom_sites_solution_primary direct
_atom_sites_solution_secondary difmap
_audit_creation_method SHELXL-97
_audit_update_record
;
2017-08-03 deposited with the CCDC.
2017-10-30 downloaded from the CCDC.
;
_cell_angle_alpha 90.00
_cell_angle_beta 91.805(2)
_cell_angle_gamma 90.00
_cell_formula_units_Z 2
_cell_length_a 5.4895(4)
_cell_length_b 13.2356(12)
_cell_length_c 11.0897(10)
_cell_measurement_reflns_used 860
_cell_measurement_temperature 293(2)
_cell_measurement_theta_max 70.8670
_cell_measurement_theta_min 3.3320
_cell_volume 805.34(12)
_computing_cell_refinement 'Bruker FRAMBO'
_computing_data_collection 'Bruker FRAMBO'
_computing_data_reduction 'Bruker SAINT'
_computing_molecular_graphics 'Bruker SHELXTL'
_computing_publication_material 'Bruker SHELXTL'
_computing_structure_refinement 'SHELXL-97 (Sheldrick, 1997)'
_computing_structure_solution 'SHELXS-97 (Sheldrick, 1990)'
_diffrn_ambient_temperature 293(2)
_diffrn_measured_fraction_theta_full 0.995
_diffrn_measured_fraction_theta_max 0.995
_diffrn_measurement_device_type 'CCD area detector'
_diffrn_measurement_method 'phi and omega scans'
_diffrn_radiation_monochromator graphite
_diffrn_radiation_source 'fine-focus sealed tube'
_diffrn_radiation_type CuK\a
_diffrn_radiation_wavelength 1.54178
_diffrn_reflns_av_R_equivalents 0.0191
_diffrn_reflns_av_sigmaI/netI 0.0398
_diffrn_reflns_limit_h_max 6
_diffrn_reflns_limit_h_min -4
_diffrn_reflns_limit_k_max 15
_diffrn_reflns_limit_k_min -15
_diffrn_reflns_limit_l_max 13
_diffrn_reflns_limit_l_min -13
_diffrn_reflns_number 2475
_diffrn_reflns_theta_full 66.03
_diffrn_reflns_theta_max 66.03
_diffrn_reflns_theta_min 3.99
_exptl_absorpt_coefficient_mu 0.739
_exptl_absorpt_correction_T_max 0.9297
_exptl_absorpt_correction_T_min 0.8484
_exptl_absorpt_correction_type multi-scan
_exptl_absorpt_process_details sadabs
_exptl_crystal_density_diffrn 1.239
_exptl_crystal_density_method 'not measured'
_exptl_crystal_F_000 328
_exptl_crystal_size_max 0.23
_exptl_crystal_size_mid 0.20
_exptl_crystal_size_min 0.10
_refine_diff_density_max 0.138
_refine_diff_density_min -0.177
_refine_diff_density_rms 0.040
_refine_ls_abs_structure_details 'Flack H D (1983), Acta Cryst. A39, 876-881'
_refine_ls_abs_structure_Flack 0.0(3)
_refine_ls_extinction_method none
_refine_ls_goodness_of_fit_ref 1.051
_refine_ls_hydrogen_treatment mixed
_refine_ls_matrix_type full
_refine_ls_number_parameters 195
_refine_ls_number_reflns 1989
_refine_ls_number_restraints 1
_refine_ls_restrained_S_all 1.051
_refine_ls_R_factor_all 0.0520
_refine_ls_R_factor_gt 0.0443
_refine_ls_shift/su_max 0.001
_refine_ls_shift/su_mean 0.000
_refine_ls_structure_factor_coef Fsqd
_refine_ls_weighting_details 'calc w=1/[\s^2^(Fo^2^)+(0.0611P)^2^+0.0455P] where P=(Fo^2^+2Fc^2^)/3'
_refine_ls_weighting_scheme calc
_refine_ls_wR_factor_gt 0.1117
_refine_ls_wR_factor_ref 0.1175
_reflns_number_gt 1701
_reflns_number_total 1989
_reflns_threshold_expression >2sigma(I)
_cod_data_source_file c7ra11122c2.cif
_cod_data_source_block 170303e
_cod_depositor_comments
;
The following automatic conversions were performed:

'_symmetry_cell_setting' value 'Monoclinic' changed to 'monoclinic'
according to
/home/data/users/saulius/crontab/automatic-downloads/rss-feeds/RSC/lib/dictionaries/cif_core.dic
dictionary named 'cif_core.dic' version 2.4.2 from 2011-04-26.

Automatic conversion script
Id: cif_fix_values 4973 2017-02-22 13:04:09Z antanas 
;
_cod_original_sg_symbol_H-M P2(1)
_cod_database_code 7229502

loop_
_symmetry_equiv_pos_as_xyz
'x, y, z'
'-x, y+1/2, -z'

loop_
_atom_site_label
_atom_site_type_symbol
_atom_site_fract_x
_atom_site_fract_y
_atom_site_fract_z
_atom_site_U_iso_or_equiv
_atom_site_adp_type
_atom_site_occupancy
_atom_site_symmetry_multiplicity
_atom_site_calc_flag
_atom_site_refinement_flags
O1 O -0.0202(3) 0.3851(2) 0.17072(18) 0.0510(6) Uani 1 1 d .
O2 O 0.3586(3) 0.32308(17) 0.21190(17) 0.0410(5) Uani 1 1 d .
O3 O 0.0527(4) 0.2863(2) 0.39937(18) 0.0610(7) Uani 1 1 d .
H3 H -0.0655 0.3230 0.4090 0.092 Uiso 1 1 calc R
O4 O 0.4993(4) 0.1448(2) 0.0940(2) 0.0610(7) Uani 1 1 d .
H4 H 0.5295 0.1889 0.1442 0.091 Uiso 1 1 calc R
O5 O 0.4099(4) 0.8538(2) 0.54184(19) 0.0687(8) Uani 1 1 d .
H5 H 0.5363 0.8281 0.5686 0.103 Uiso 1 1 calc R
C1 C 0.1514(6) 0.4656(3) 0.1518(3) 0.0489(8) Uani 1 1 d .
H1 H 0.1050 0.5019 0.0775 0.059 Uiso 1 1 calc R
C2 C 0.3886(5) 0.4087(3) 0.1335(3) 0.0439(7) Uani 1 1 d .
H2 H 0.5298 0.4495 0.1594 0.053 Uiso 1 1 calc R
C3 C 0.4146(6) 0.3704(3) 0.0047(3) 0.0538(8) Uani 1 1 d .
H3A H 0.5638 0.3316 -0.0001 0.065 Uiso 1 1 calc R
H3B H 0.4260 0.4276 -0.0496 0.065 Uiso 1 1 calc R
C4 C 0.1970(6) 0.3040(3) -0.0354(3) 0.0532(9) Uani 1 1 d .
H4A H 0.2439 0.2625 -0.1030 0.064 Uiso 1 1 calc R
H4B H 0.0641 0.3473 -0.0632 0.064 Uiso 1 1 calc R
C5 C 0.1062(5) 0.2349(3) 0.0654(3) 0.0439(7) Uani 1 1 d .
H5A H -0.0652 0.2197 0.0458 0.053 Uiso 1 1 calc R
C6 C 0.1131(5) 0.2930(3) 0.1843(3) 0.0409(7) Uani 1 1 d .
C7 C 0.0206(6) 0.2323(3) 0.2905(3) 0.0495(8) Uani 1 1 d .
H7 H -0.1540 0.2198 0.2767 0.059 Uiso 1 1 calc R
C8 C 0.1499(7) 0.1317(3) 0.3002(3) 0.0587(9) Uani 1 1 d .
H8A H 0.0768 0.0917 0.3628 0.070 Uiso 1 1 calc R
H8B H 0.3194 0.1429 0.3237 0.070 Uiso 1 1 calc R
C9 C 0.1372(6) 0.0733(3) 0.1828(3) 0.0614(10) Uani 1 1 d .
H9A H -0.0312 0.0558 0.1636 0.074 Uiso 1 1 calc R
H9B H 0.2285 0.0109 0.1926 0.074 Uiso 1 1 calc R
C10 C 0.2392(5) 0.1335(3) 0.0785(3) 0.0504(8) Uani 1 1 d .
H10 H 0.2074 0.0949 0.0042 0.060 Uiso 1 1 calc R
C11 C 0.1496(6) 0.5380(3) 0.2571(3) 0.0572(9) Uani 1 1 d .
H11A H -0.0152 0.5629 0.2656 0.069 Uiso 1 1 calc R
H11B H 0.1943 0.5012 0.3301 0.069 Uiso 1 1 calc R
C12 C 0.3188(7) 0.6274(3) 0.2464(4) 0.0681(10) Uani 1 1 d .
H12A H 0.2939 0.6572 0.1670 0.082 Uiso 1 1 calc R
H12B H 0.4857 0.6035 0.2526 0.082 Uiso 1 1 calc R
C13 C 0.2840(7) 0.7088(3) 0.3411(3) 0.0643(10) Uani 1 1 d .
H13A H 0.2844 0.6774 0.4201 0.077 Uiso 1 1 calc R
H13B H 0.1258 0.7401 0.3270 0.077 Uiso 1 1 calc R
C14 C 0.4796(8) 0.7909(3) 0.3413(4) 0.0697(11) Uani 1 1 d .
H14A H 0.6337 0.7605 0.3664 0.084 Uiso 1 1 calc R
H14B H 0.4958 0.8144 0.2591 0.084 Uiso 1 1 calc R
C15 C 0.4382(6) 0.8804(3) 0.4192(3) 0.0569(9) Uani 1 1 d .
H15 H 0.2841 0.9109 0.3910 0.068 Uiso 1 1 calc R
C16 C 0.6338(8) 0.9599(4) 0.4057(4) 0.0768(12) Uani 1 1 d .
H16A H 0.5886 1.0200 0.4480 0.115 Uiso 1 1 calc R
H16B H 0.6509 0.9751 0.3218 0.115 Uiso 1 1 calc R
H16C H 0.7858 0.9349 0.4389 0.115 Uiso 1 1 calc R

loop_
_atom_site_aniso_label
_atom_site_aniso_U_11
_atom_site_aniso_U_22
_atom_site_aniso_U_33
_atom_site_aniso_U_23
_atom_site_aniso_U_13
_atom_site_aniso_U_12
O1 0.0309(10) 0.0608(15) 0.0613(13) -0.0046(12) 0.0010(9) 0.0075(11)
O2 0.0262(9) 0.0495(12) 0.0473(11) 0.0001(10) -0.0010(8) -0.0010(9)
O3 0.0601(14) 0.0825(19) 0.0410(11) -0.0095(13) 0.0098(9) -0.0088(14)
O4 0.0349(11) 0.0611(16) 0.0872(19) -0.0140(14) 0.0055(11) 0.0035(12)
O5 0.0655(16) 0.092(2) 0.0484(13) 0.0110(14) -0.0018(11) -0.0106(16)
C1 0.0410(16) 0.055(2) 0.0508(18) 0.0024(17) -0.0033(13) 0.0053(16)
C2 0.0331(14) 0.0495(19) 0.0493(16) 0.0033(15) 0.0033(12) 0.0006(14)
C3 0.0463(17) 0.060(2) 0.0555(18) 0.0029(18) 0.0144(14) 0.0018(17)
C4 0.0508(18) 0.070(2) 0.0390(15) -0.0014(16) 0.0037(13) 0.0009(18)
C5 0.0284(13) 0.063(2) 0.0407(15) -0.0048(15) 0.0004(11) -0.0024(15)
C6 0.0236(13) 0.057(2) 0.0426(14) -0.0040(15) 0.0007(10) 0.0003(13)
C7 0.0373(15) 0.069(2) 0.0429(16) -0.0066(17) 0.0070(12) -0.0125(16)
C8 0.060(2) 0.060(2) 0.057(2) 0.0096(18) 0.0054(16) -0.0080(19)
C9 0.054(2) 0.055(2) 0.074(2) -0.007(2) 0.0022(17) -0.0123(18)
C10 0.0370(16) 0.056(2) 0.0581(19) -0.0142(17) 0.0026(13) -0.0029(16)
C11 0.052(2) 0.060(2) 0.060(2) -0.0035(18) 0.0051(16) 0.0080(18)
C12 0.076(3) 0.062(2) 0.067(2) -0.011(2) 0.0133(19) -0.002(2)
C13 0.072(2) 0.063(2) 0.059(2) -0.0074(19) 0.0121(17) 0.003(2)
C14 0.070(2) 0.068(3) 0.072(2) 0.003(2) 0.0211(18) 0.002(2)
C15 0.0549(19) 0.067(2) 0.0493(18) 0.0046(18) 0.0022(14) -0.0049(19)
C16 0.071(3) 0.083(3) 0.076(3) 0.016(2) -0.0053(19) -0.019(3)

loop_
_atom_type_symbol
_atom_type_description
_atom_type_scat_dispersion_real
_atom_type_scat_dispersion_imag
_atom_type_scat_source
C C 0.0181 0.0091 'International Tables Vol C Tables 4.2.6.8 and 6.1.1.4'
H H 0.0000 0.0000 'International Tables Vol C Tables 4.2.6.8 and 6.1.1.4'
O O 0.0492 0.0322 'International Tables Vol C Tables 4.2.6.8 and 6.1.1.4'

loop_
_geom_angle_atom_site_label_1
_geom_angle_atom_site_label_2
_geom_angle_atom_site_label_3
_geom_angle
C6 O1 C1 108.1(2)
C6 O2 C2 102.4(2)
C7 O3 H3 109.5
C10 O4 H4 109.5
C15 O5 H5 109.5
O1 C1 C11 109.6(3)
O1 C1 C2 102.7(3)
C11 C1 C2 116.3(3)
O1 C1 H1 109.3
C11 C1 H1 109.3
C2 C1 H1 109.3
O2 C2 C1 101.2(2)
O2 C2 C3 108.6(3)
C1 C2 C3 113.2(2)
O2 C2 H2 111.1
C1 C2 H2 111.1
C3 C2 H2 111.1
C2 C3 C4 111.5(2)
C2 C3 H3A 109.3
C4 C3 H3A 109.3
C2 C3 H3B 109.3
C4 C3 H3B 109.3
H3A C3 H3B 108.0
C3 C4 C5 113.3(3)
C3 C4 H4A 108.9
C5 C4 H4A 108.9
C3 C4 H4B 108.9
C5 C4 H4B 108.9
H4A C4 H4B 107.7
C6 C5 C10 111.1(3)
C6 C5 C4 109.2(3)
C10 C5 C4 115.2(2)
C6 C5 H5A 107.0
C10 C5 H5A 107.0
C4 C5 H5A 107.0
O1 C6 O2 105.2(3)
O1 C6 C7 110.4(2)
O2 C6 C7 108.4(2)
O1 C6 C5 109.9(2)
O2 C6 C5 108.8(2)
C7 C6 C5 113.7(3)
O3 C7 C8 109.9(3)
O3 C7 C6 111.0(3)
C8 C7 C6 110.6(3)
O3 C7 H7 108.4
C8 C7 H7 108.4
C6 C7 H7 108.4
C7 C8 C9 112.4(3)
C7 C8 H8A 109.1
C9 C8 H8A 109.1
C7 C8 H8B 109.1
C9 C8 H8B 109.1
H8A C8 H8B 107.9
C8 C9 C10 112.2(3)
C8 C9 H9A 109.2
C10 C9 H9A 109.2
C8 C9 H9B 109.2
C10 C9 H9B 109.2
H9A C9 H9B 107.9
O4 C10 C9 110.4(3)
O4 C10 C5 112.8(3)
C9 C10 C5 110.1(3)
O4 C10 H10 107.7
C9 C10 H10 107.7
C5 C10 H10 107.7
C12 C11 C1 114.6(3)
C12 C11 H11A 108.6
C1 C11 H11A 108.6
C12 C11 H11B 108.6
C1 C11 H11B 108.6
H11A C11 H11B 107.6
C11 C12 C13 114.2(3)
C11 C12 H12A 108.7
C13 C12 H12A 108.7
C11 C12 H12B 108.7
C13 C12 H12B 108.7
H12A C12 H12B 107.6
C12 C13 C14 113.7(3)
C12 C13 H13A 108.8
C14 C13 H13A 108.8
C12 C13 H13B 108.8
C14 C13 H13B 108.8
H13A C13 H13B 107.7
C15 C14 C13 116.5(3)
C15 C14 H14A 108.2
C13 C14 H14A 108.2
C15 C14 H14B 108.2
C13 C14 H14B 108.2
H14A C14 H14B 107.3
O5 C15 C14 112.5(4)
O5 C15 C16 111.5(3)
C14 C15 C16 112.0(3)
O5 C15 H15 106.8
C14 C15 H15 106.8
C16 C15 H15 106.8
C15 C16 H16A 109.5
C15 C16 H16B 109.5
H16A C16 H16B 109.5
C15 C16 H16C 109.5
H16A C16 H16C 109.5
H16B C16 H16C 109.5

loop_
_geom_bond_atom_site_label_1
_geom_bond_atom_site_label_2
_geom_bond_distance
O1 C6 1.427(4)
O1 C1 1.442(4)
O2 C6 1.429(3)
O2 C2 1.441(4)
O3 C7 1.408(4)
O3 H3 0.8200
O4 C10 1.441(3)
O4 H4 0.8200
O5 C15 1.418(4)
O5 H5 0.8200
C1 C11 1.511(5)
C1 C2 1.523(4)
C1 H1 0.9800
C2 C3 1.527(4)
C2 H2 0.9800
C3 C4 1.538(5)
C3 H3A 0.9700
C3 H3B 0.9700
C4 C5 1.539(4)
C4 H4A 0.9700
C4 H4B 0.9700
C5 C6 1.526(4)
C5 C10 1.533(5)
C5 H5A 0.9800
C6 C7 1.526(4)
C7 C8 1.512(5)
C7 H7 0.9800
C8 C9 1.514(5)
C8 H8A 0.9700
C8 H8B 0.9700
C9 C10 1.526(5)
C9 H9A 0.9700
C9 H9B 0.9700
C10 H10 0.9800
C11 C12 1.511(5)
C11 H11A 0.9700
C11 H11B 0.9700
C12 C13 1.521(5)
C12 H12A 0.9700
C12 H12B 0.9700
C13 C14 1.527(6)
C13 H13A 0.9700
C13 H13B 0.9700
C14 C15 1.488(6)
C14 H14A 0.9700
C14 H14B 0.9700
C15 C16 1.514(5)
C15 H15 0.9800
C16 H16A 0.9600
C16 H16B 0.9600
C16 H16C 0.9600

loop_
_geom_torsion_atom_site_label_1
_geom_torsion_atom_site_label_2
_geom_torsion_atom_site_label_3
_geom_torsion_atom_site_label_4
_geom_torsion
C6 O1 C1 C11 -114.5(3)
C6 O1 C1 C2 9.7(3)
C6 O2 C2 C1 44.8(3)
C6 O2 C2 C3 -74.6(3)
O1 C1 C2 O2 -33.4(3)
C11 C1 C2 O2 86.3(3)
O1 C1 C2 C3 82.6(3)
C11 C1 C2 C3 -157.7(3)
O2 C2 C3 C4 55.9(4)
C1 C2 C3 C4 -55.6(4)
C2 C3 C4 C5 -38.5(4)
C3 C4 C5 C6 39.8(3)
C3 C4 C5 C10 -86.0(4)
C1 O1 C6 O2 18.0(3)
C1 O1 C6 C7 134.8(2)
C1 O1 C6 C5 -98.9(3)
C2 O2 C6 O1 -39.8(2)
C2 O2 C6 C7 -158.0(2)
C2 O2 C6 C5 77.9(3)
C10 C5 C6 O1 -177.7(2)
C4 C5 C6 O1 54.2(3)
C10 C5 C6 O2 67.6(3)
C4 C5 C6 O2 -60.5(3)
C10 C5 C6 C7 -53.3(3)
C4 C5 C6 C7 178.6(2)
O1 C6 C7 O3 -61.5(3)
O2 C6 C7 O3 53.3(3)
C5 C6 C7 O3 174.5(2)
O1 C6 C7 C8 176.3(3)
O2 C6 C7 C8 -69.0(3)
C5 C6 C7 C8 52.2(3)
O3 C7 C8 C9 -175.9(3)
C6 C7 C8 C9 -53.0(4)
C7 C8 C9 C10 56.3(4)
C8 C9 C10 O4 69.3(4)
C8 C9 C10 C5 -56.0(4)
C6 C5 C10 O4 -70.1(3)
C4 C5 C10 O4 54.7(4)
C6 C5 C10 C9 53.9(3)
C4 C5 C10 C9 178.7(3)
O1 C1 C11 C12 -178.7(3)
C2 C1 C11 C12 65.5(4)
C1 C11 C12 C13 169.9(3)
C11 C12 C13 C14 171.4(4)
C12 C13 C14 C15 171.6(3)
C13 C14 C15 O5 57.5(4)
C13 C14 C15 C16 -176.0(4)
